data_2015991
loop_
_publ_author_name
'Rosokha, Sergiy V.'
'Lu, Jianjiang'
'Rosokha, Tetyana Y.'
'Kochi, Jay K.'

_publ_section_title
;
 Tris(thianthrene)(2+) bis(dodecamethylcarba-<i>closo</i>-dodecaborate)
 dichloromethane tetrasolvate: a crossed triple-decker \p-trimer
 dication
;
_journal_coeditor_code GG3084
_journal_issue 6
_journal_name_full 'Acta Crystallographica Section C'
_journal_page_first o347
_journal_page_last o349
_journal_paper_doi 10.1107/S0108270107018136
_journal_volume 63
_journal_year 2007
_chemical_formula_iupac '3C12 H8 S2 0.67+ , 2C13 H36 B11 - , 4C H2 Cl2'
_chemical_formula_moiety '3C12 H8 S2 2+ , 2C13 H36 B11 - , 4C H2 Cl2'
_chemical_formula_sum 'C66 H104 B22 Cl8 S6'
_chemical_formula_weight 1611.27
_chemical_name_systematic
;
Tris(thianthrenediium) bis(dodecamethylcarba-closo-dodecaborate)
dichloromethane tetrasolvate
;
_space_group_IT_number 12
_symmetry_cell_setting monoclinic
_symmetry_space_group_name_Hall '-C 2y'
_symmetry_space_group_name_H-M 'C 1 2/m 1'
_atom_sites_solution_hydrogens geom
_atom_sites_solution_primary direct
_atom_sites_solution_secondary difmap
_audit_creation_method SHELXL97
_cell_angle_alpha 90.00
_cell_angle_beta 126.013(10)
_cell_angle_gamma 90.00
_cell_formula_units_Z 2
_cell_length_a 21.585(8)
_cell_length_b 14.573(4)
_cell_length_c 16.523(5)
_cell_measurement_reflns_used 578
_cell_measurement_temperature 173(2)
_cell_measurement_theta_max 24.96
_cell_measurement_theta_min 1.52
_cell_volume 4204(2)
_computing_cell_refinement 'SAINT (Bruker, 2003)'
_computing_data_collection 'SMART (Bruker, 2003)'
_computing_data_reduction 'SAINT and SADABS (Bruker, 2003)'
_computing_molecular_graphics 'XP (Bruker, 1999)'
_computing_publication_material 'SHELXTL and XCIF (Bruker, 1999)'
_computing_structure_refinement SHELXTL
_computing_structure_solution 'SHELXTL (Bruker, 2003)'
_diffrn_ambient_temperature 173(2)
_diffrn_measured_fraction_theta_full 0.982
_diffrn_measured_fraction_theta_max 0.982
_diffrn_measurement_device 'Bruker SMART APEX'
_diffrn_measurement_method 'full-sphere \w'
_diffrn_radiation_monochromator graphite
_diffrn_radiation_source 'fine-focus sealed tube'
_diffrn_radiation_type MoK\a
_diffrn_radiation_wavelength 0.71073
_diffrn_reflns_av_R_equivalents 0.0375
_diffrn_reflns_av_sigmaI/netI 0.0289
_diffrn_reflns_limit_h_max 30
_diffrn_reflns_limit_h_min -30
_diffrn_reflns_limit_k_max 20
_diffrn_reflns_limit_k_min -20
_diffrn_reflns_limit_l_max 22
_diffrn_reflns_limit_l_min -23
_diffrn_reflns_number 29585
_diffrn_reflns_theta_full 30.52
_diffrn_reflns_theta_max 30.52
_diffrn_reflns_theta_min 1.82
_diffrn_standards_decay_% 0
_diffrn_standards_interval_count 0
_diffrn_standards_interval_time 0
_diffrn_standards_number 0
_exptl_absorpt_coefficient_mu 0.456
_exptl_absorpt_correction_T_max 0.955
_exptl_absorpt_correction_T_min 0.793
_exptl_absorpt_correction_type multi-scan
_exptl_absorpt_process_details '(SADABS; Bruker, 2003)'
_exptl_crystal_colour black
_exptl_crystal_density_diffrn 1.273
_exptl_crystal_density_method 'not measured'
_exptl_crystal_description plate
_exptl_crystal_F_000 1684
_exptl_crystal_size_max 0.5
_exptl_crystal_size_mid 0.4
_exptl_crystal_size_min 0.1
_refine_diff_density_max 0.544
_refine_diff_density_min -0.454
_refine_ls_extinction_method none
_refine_ls_goodness_of_fit_ref 1.039
_refine_ls_hydrogen_treatment constr
_refine_ls_matrix_type full
_refine_ls_number_parameters 272
_refine_ls_number_reflns 6546
_refine_ls_number_restraints 0
_refine_ls_restrained_S_all 1.039
_refine_ls_R_factor_all 0.0560
_refine_ls_R_factor_gt 0.0448
_refine_ls_shift/su_max 0.001
_refine_ls_shift/su_mean 0.000
_refine_ls_structure_factor_coef Fsqd
_refine_ls_weighting_details 'calc w = 1/[\s^2^(Fo^2^)+(0.0937P)^2^] where P=(Fo^2^+2Fc^2^)/3'
_refine_ls_weighting_scheme calc
_refine_ls_wR_factor_gt 0.1328
_refine_ls_wR_factor_ref 0.1393
_reflns_number_gt 5156
_reflns_number_total 6546
_reflns_threshold_expression I>2\s(I)
_cod_data_source_file gg3084.cif
_cod_data_source_block I
_cod_original_sg_symbol_H-M 'C 2/m'
_cod_database_code 2015991
_cod_database_fobs_code 2015991

loop_
_symmetry_equiv_pos_as_xyz
'x, y, z'
'-x, y, -z'
'x+1/2, y+1/2, z'
'-x+1/2, y+1/2, -z'
'-x, -y, -z'
'x, -y, z'
'-x+1/2, -y+1/2, -z'
'x+1/2, -y+1/2, z'

loop_
_atom_site_type_symbol
_atom_site_label
_atom_site_fract_x
_atom_site_fract_y
_atom_site_fract_z
_atom_site_U_iso_or_equiv
_atom_site_adp_type
_atom_site_calc_flag
_atom_site_refinement_flags
_atom_site_occupancy
_atom_site_disorder_group
S S1 0.5000 0.11918(3) 0.5000 0.02686(12) Uani d S 1 .
C C1 0.42869(7) 0.04848(9) 0.40801(9) 0.0248(3) Uani d . 1 .
C C2 0.36514(8) 0.09552(10) 0.32706(10) 0.0311(3) Uani d . 1 .
H H2 0.3647 0.1607 0.3266 0.037 Uiso calc R 1 .
C C3 0.30380(8) 0.04839(12) 0.24882(10) 0.0348(3) Uani d . 1 .
H H3 0.2613 0.0810 0.1946 0.042 Uiso calc R 1 .
S S2 0.33401(3) 0.0000 0.49350(3) 0.02760(12) Uani d S 1 .
S S3 0.50988(3) 0.0000 0.72375(3) 0.02882(12) Uani d S 1 .
C C4 0.38157(7) 0.09592(9) 0.56706(10) 0.0261(3) Uani d . 1 .
C C5 0.34424(9) 0.17947(11) 0.52464(12) 0.0353(3) Uani d . 1 .
H H5 0.2956 0.1800 0.4615 0.042 Uiso calc R 1 .
C C6 0.37753(10) 0.26104(11) 0.57388(13) 0.0426(4) Uani d . 1 .
H H6 0.3519 0.3174 0.5443 0.051 Uiso calc R 1 .
C C7 0.44853(10) 0.26100(12) 0.66670(13) 0.0439(4) Uani d . 1 .
H H7 0.4711 0.3174 0.7001 0.053 Uiso calc R 1 .
C C8 0.48621(9) 0.17982(11) 0.71044(12) 0.0363(3) Uani d . 1 .
H H8 0.5344 0.1805 0.7741 0.044 Uiso calc R 1 .
C C9 0.45366(8) 0.09565(10) 0.66126(10) 0.0271(3) Uani d . 1 .
B B1 0.17823(12) 0.5000 0.17538(17) 0.0306(5) Uani d S 1 .
B B2 0.34920(11) 0.5000 0.21207(15) 0.0257(4) Uani d S 1 .
B B3 0.33440(8) 0.43867(11) 0.29184(11) 0.0264(3) Uani d . 1 .
B B4 0.26621(12) 0.5000 0.29759(16) 0.0292(4) Uani d S 1 .
B B5 0.19390(8) 0.43958(11) 0.09610(11) 0.0275(3) Uani d . 1 .
B B6 0.23762(9) 0.40125(11) 0.21984(12) 0.0281(3) Uani d . 1 .
B B7 0.28985(8) 0.40099(10) 0.16743(11) 0.0261(3) Uani d . 1 .
C C10 0.40153(9) 0.38014(13) 0.38451(12) 0.0455(4) Uani d . 1 .
H H10A 0.4257 0.4165 0.4459 0.068 Uiso calc R 1 .
H H10B 0.4399 0.3642 0.3730 0.068 Uiso calc R 1 .
H H10C 0.3801 0.3239 0.3914 0.068 Uiso calc R 1 .
C C11 0.31270(10) 0.30793(11) 0.13957(13) 0.0449(4) Uani d . 1 .
H H11A 0.2678 0.2678 0.1017 0.067 Uiso calc R 1 .
H H11B 0.3534 0.2768 0.2011 0.067 Uiso calc R 1 .
H H11C 0.3309 0.3222 0.0989 0.067 Uiso calc R 1 .
C C12 0.12762(10) 0.38485(13) 0.00087(13) 0.0517(5) Uani d . 1 .
H H12A 0.0778 0.4094 -0.0206 0.077 Uiso calc R 1 .
H H12B 0.1308 0.3198 0.0178 0.077 Uiso calc R 1 .
H H12C 0.1333 0.3916 -0.0535 0.077 Uiso calc R 1 .
C C13 0.21246(10) 0.30751(12) 0.24350(14) 0.0461(4) Uani d . 1 .
H H13A 0.1984 0.2623 0.1914 0.069 Uiso calc R 1 .
H H13B 0.1684 0.3190 0.2450 0.069 Uiso calc R 1 .
H H13C 0.2552 0.2838 0.3086 0.069 Uiso calc R 1 .
C C14 0.26926(17) 0.5000 0.3973(2) 0.0526(6) Uani d S 1 .
H H14A 0.3200 0.5201 0.4543 0.079 Uiso calc PR 0.50 .
H H14B 0.2593 0.4379 0.4098 0.079 Uiso calc PR 0.50 .
H H14C 0.2303 0.5420 0.3885 0.079 Uiso calc PR 0.50 .
C C15 0.42958(12) 0.5000 0.2265(2) 0.0443(6) Uani d S 1 .
H H15A 0.4397 0.5615 0.2130 0.066 Uiso calc PR 0.50 .
H H15B 0.4274 0.4560 0.1800 0.066 Uiso calc PR 0.50 .
H H15C 0.4707 0.4824 0.2954 0.066 Uiso calc PR 0.50 .
C C16 0.25907(18) 0.5000 -0.00515(19) 0.0525(7) Uani d S 1 .
H H16A 0.2556 0.5633 -0.0275 0.079 Uiso calc PR 0.50 .
H H16B 0.2141 0.4654 -0.0579 0.079 Uiso calc PR 0.50 .
H H16C 0.3056 0.4713 0.0092 0.079 Uiso calc PR 0.50 .
C C17 0.09697(13) 0.5000 0.1572(2) 0.0544(7) Uani d S 1 .
H H17A 0.0823 0.5632 0.1589 0.082 Uiso calc PR 0.50 .
H H17B 0.1003 0.4640 0.2097 0.082 Uiso calc PR 0.50 .
H H17C 0.0585 0.4728 0.0918 0.082 Uiso calc PR 0.50 .
C C18 0.26208(12) 0.5000 0.09287(15) 0.0344(4) Uani d S 1 .
C C19 0.5000 0.2994(2) 0.0000 0.0652(8) Uani d S 1 .
H H19A 0.4664 0.2594 -0.0587 0.078 Uiso calc PR 0.50 .
H H19B 0.5337 0.2594 0.0587 0.078 Uiso calc PR 0.50 .
Cl Cl1 0.44324(4) 0.36597(5) 0.02132(6) 0.0781(2) Uani d . 1 .
C C20 0.1068(5) 0.0000 0.2627(12) 0.101(4) Uani d SP 0.680(14) 1
H H20A 0.1036 0.0000 0.3201 0.122 Uiso calc SPR 0.680(14) 1
H H20B 0.0538 0.0000 0.2008 0.122 Uiso calc SPR 0.680(14) 1
Cl Cl2 0.15195(13) 0.10120(11) 0.26642(13) 0.0429(5) Uani d P 0.680(14) 1
C C21 0.0954(5) 0.0000 0.2008(6) 0.033(2) Uani d SP 0.320(14) 2
H H21A 0.0876 0.0000 0.1355 0.040 Uiso calc SPR 0.320(14) 2
H H21B 0.0441 0.0000 0.1870 0.040 Uiso calc SPR 0.320(14) 2
Cl Cl3 0.1400(5) 0.0973(4) 0.2605(5) 0.098(2) Uani d P 0.320(14) 2

loop_
_atom_site_aniso_label
_atom_site_aniso_U_11
_atom_site_aniso_U_22
_atom_site_aniso_U_33
_atom_site_aniso_U_12
_atom_site_aniso_U_13
_atom_site_aniso_U_23
S1 0.0324(2) 0.0224(2) 0.0293(2) 0.000 0.0201(2) 0.000
C1 0.0297(6) 0.0268(7) 0.0250(6) -0.0011(5) 0.0200(5) -0.0014(5)
C2 0.0362(7) 0.0331(8) 0.0306(7) 0.0059(6) 0.0234(6) 0.0046(5)
C3 0.0320(6) 0.0474(9) 0.0271(6) 0.0042(6) 0.0186(6) 0.0028(6)
S2 0.0282(2) 0.0312(3) 0.0255(2) 0.000 0.01693(19) 0.000
S3 0.0296(2) 0.0315(3) 0.0249(2) 0.000 0.01574(19) 0.000
C4 0.0306(6) 0.0283(7) 0.0282(6) 0.0007(5) 0.0222(5) -0.0003(5)
C5 0.0391(7) 0.0353(8) 0.0367(7) 0.0059(6) 0.0251(6) 0.0046(6)
C6 0.0548(9) 0.0281(8) 0.0537(9) 0.0081(7) 0.0369(8) 0.0045(7)
C7 0.0558(9) 0.0268(8) 0.0571(10) -0.0046(7) 0.0376(9) -0.0084(7)
C8 0.0402(7) 0.0356(8) 0.0371(7) -0.0044(6) 0.0249(6) -0.0060(6)
C9 0.0315(6) 0.0286(7) 0.0277(6) -0.0004(5) 0.0211(5) -0.0007(5)
B1 0.0241(9) 0.0320(12) 0.0360(11) 0.000 0.0179(9) 0.000
B2 0.0242(9) 0.0292(11) 0.0266(9) 0.000 0.0164(8) 0.000
B3 0.0244(6) 0.0296(8) 0.0223(6) 0.0005(5) 0.0122(5) 0.0022(6)
B4 0.0329(10) 0.0333(12) 0.0295(10) 0.000 0.0230(9) 0.000
B5 0.0257(7) 0.0238(7) 0.0266(7) -0.0006(5) 0.0119(6) 0.0006(5)
B6 0.0284(7) 0.0263(8) 0.0306(7) -0.0009(6) 0.0178(6) 0.0027(6)
B7 0.0284(7) 0.0239(7) 0.0258(6) 0.0022(5) 0.0159(6) -0.0002(5)
C10 0.0417(9) 0.0466(10) 0.0328(8) 0.0083(7) 0.0134(7) 0.0095(7)
C11 0.0527(9) 0.0327(8) 0.0508(9) 0.0057(7) 0.0313(8) -0.0056(7)
C12 0.0447(9) 0.0385(9) 0.0444(9) -0.0079(7) 0.0109(8) -0.0041(7)
C13 0.0492(9) 0.0358(9) 0.0561(10) -0.0050(7) 0.0326(8) 0.0087(7)
C14 0.0732(17) 0.0562(16) 0.0500(14) 0.000 0.0483(14) 0.000
C15 0.0329(10) 0.0507(15) 0.0600(14) 0.000 0.0333(11) 0.000
C16 0.0758(18) 0.0542(16) 0.0382(12) 0.000 0.0394(13) 0.000
C17 0.0328(11) 0.0607(17) 0.0753(18) 0.000 0.0350(13) 0.000
C18 0.0416(11) 0.0331(11) 0.0283(9) 0.000 0.0205(9) 0.000
C19 0.0754(19) 0.0426(15) 0.100(2) 0.000 0.064(2) 0.000
Cl1 0.0783(4) 0.0663(4) 0.1133(5) -0.0106(3) 0.0694(4) -0.0252(4)
C20 0.091(5) 0.040(3) 0.228(13) 0.000 0.125(7) 0.000
Cl2 0.0428(6) 0.0285(6) 0.0607(7) -0.0019(4) 0.0323(5) -0.0017(5)
C21 0.037(4) 0.023(3) 0.039(4) 0.000 0.022(3) 0.000
Cl3 0.062(2) 0.068(2) 0.139(4) -0.0195(16) 0.0440(19) -0.044(3)

loop_
_atom_type_symbol
_atom_type_description
_atom_type_scat_dispersion_real
_atom_type_scat_dispersion_imag
_atom_type_scat_source
C C 0.0033 0.0016 'International Tables Vol C Tables 4.2.6.8 and 6.1.1.4'
H H 0.0000 0.0000 'International Tables Vol C Tables 4.2.6.8 and 6.1.1.4'
B B 0.0013 0.0007 'International Tables Vol C Tables 4.2.6.8 and 6.1.1.4'
S S 0.1246 0.1234 'International Tables Vol C Tables 4.2.6.8 and 6.1.1.4'
Cl Cl 0.1484 0.1585 'International Tables Vol C Tables 4.2.6.8 and 6.1.1.4'

loop_
_geom_angle_atom_site_label_1
_geom_angle_atom_site_label_2
_geom_angle_atom_site_label_3
_geom_angle_site_symmetry_1
_geom_angle_site_symmetry_3
_geom_angle
C1 S1 C1 2_656 . 106.86(10)
C2 C1 C1 . 6 119.13(8)
C2 C1 S1 . . 114.30(11)
C1 C1 S1 6 . 126.57(5)
C3 C2 C1 . . 120.83(14)
C3 C2 H2 . . 119.6
C1 C2 H2 . . 119.6
C2 C3 C3 . 6 120.04(9)
C2 C3 H3 . . 120.0
C3 C3 H3 6 . 120.0
C4 S2 C4 . 6 107.15(9)
C9 S3 C9 6 . 106.96(10)
C5 C4 C9 . . 119.41(13)
C5 C4 S2 . . 114.85(11)
C9 C4 S2 . . 125.71(11)
C6 C5 C4 . . 120.48(14)
C6 C5 H5 . . 119.8
C4 C5 H5 . . 119.8
C5 C6 C7 . . 120.25(15)
C5 C6 H6 . . 119.9
C7 C6 H6 . . 119.9
C8 C7 C6 . . 120.47(15)
C8 C7 H7 . . 119.8
C6 C7 H7 . . 119.8
C7 C8 C9 . . 120.35(15)
C7 C8 H8 . . 119.8
C9 C8 H8 . . 119.8
C8 C9 C4 . . 119.04(13)
C8 C9 S3 . . 114.77(11)
C4 C9 S3 . . 126.15(11)
C17 B1 B5 . . 121.89(15)
C17 B1 B5 . 6_565 121.89(15)
B5 B1 B5 . 6_565 59.73(13)
C17 B1 B6 . . 121.64(9)
B5 B1 B6 . . 59.76(9)
B5 B1 B6 6_565 . 107.72(13)
C17 B1 B6 . 6_565 121.64(10)
B5 B1 B6 . 6_565 107.72(13)
B5 B1 B6 6_565 6_565 59.76(9)
B6 B1 B6 . 6_565 108.44(15)
C17 B1 B4 . . 122.30(19)
B5 B1 B4 . . 107.40(13)
B5 B1 B4 6_565 . 107.39(13)
B6 B1 B4 . . 60.10(8)
B6 B1 B4 6_565 . 60.10(8)
C15 B2 C18 . . 121.30(17)
C15 B2 B3 . . 122.77(14)
C18 B2 B3 . . 107.05(12)
C15 B2 B3 . 6_565 122.77(14)
C18 B2 B3 . 6_565 107.05(12)
B3 B2 B3 . 6_565 60.66(12)
C15 B2 B7 . 6_565 120.93(9)
C18 B2 B7 . 6_565 59.81(8)
B3 B2 B7 . 6_565 108.51(12)
B3 B2 B7 6_565 6_565 59.82(8)
C15 B2 B7 . . 120.93(9)
C18 B2 B7 . . 59.81(8)
B3 B2 B7 . . 59.82(8)
B3 B2 B7 6_565 . 108.51(12)
B7 B2 B7 6_565 . 108.62(14)
C10 B3 B7 . . 120.94(13)
C10 B3 B2 . . 121.54(13)
B7 B3 B2 . . 60.28(9)
C10 B3 B4 . . 122.06(13)
B7 B3 B4 . . 108.53(11)
B2 B3 B4 . . 107.73(11)
C10 B3 B6 . . 121.59(13)
B7 B3 B6 . . 60.30(9)
B2 B3 B6 . . 108.21(11)
B4 B3 B6 . . 60.24(9)
C10 B3 B3 . 6_565 122.19(9)
B7 B3 B3 . 6_565 108.09(7)
B2 B3 B3 . 6_565 59.67(6)
B4 B3 B3 . 6_565 59.70(6)
B6 B3 B3 . 6_565 107.88(7)
C14 B4 B3 . 6_565 121.31(15)
C14 B4 B3 . . 121.31(15)
B3 B4 B3 6_565 . 60.59(13)
C14 B4 B6 . 6_565 121.79(9)
B3 B4 B6 6_565 6_565 60.00(8)
B3 B4 B6 . 6_565 108.39(13)
C14 B4 B6 . . 121.79(9)
B3 B4 B6 6_565 . 108.39(13)
B3 B4 B6 . . 60.00(8)
B6 B4 B6 6_565 . 107.85(15)
C14 B4 B1 . . 122.34(18)
B3 B4 B1 6_565 . 107.74(13)
B3 B4 B1 . . 107.74(13)
B6 B4 B1 6_565 . 59.73(8)
B6 B4 B1 . . 59.73(8)
C12 B5 C18 . . 120.64(14)
C12 B5 B5 . 6_565 120.22(9)
C18 B5 B5 . 6_565 59.65(6)
C12 B5 B6 . . 123.14(13)
C18 B5 B6 . . 108.03(11)
B5 B5 B6 6_565 . 108.45(7)
C12 B5 B7 . . 121.45(13)
C18 B5 B7 . . 60.10(9)
B5 B5 B7 6_565 . 108.55(7)
B6 B5 B7 . . 60.53(9)
C12 B5 B1 . . 122.13(14)
C18 B5 B1 . . 107.69(11)
B5 B5 B1 6_565 . 60.14(6)
B6 B5 B1 . . 60.28(9)
B7 B5 B1 . . 108.90(12)
C13 B6 B5 . . 121.72(13)
C13 B6 B1 . . 121.81(13)
B5 B6 B1 . . 59.96(10)
C13 B6 B3 . . 122.18(12)
B5 B6 B3 . . 107.22(10)
B1 B6 B3 . . 107.90(11)
C13 B6 B7 . . 121.31(13)
B5 B6 B7 . . 59.82(9)
B1 B6 B7 . . 108.08(12)
B3 B6 B7 . . 59.64(9)
C13 B6 B4 . . 122.47(13)
B5 B6 B4 . . 107.61(11)
B1 B6 B4 . . 60.17(11)
B3 B6 B4 . . 59.76(10)
B7 B6 B4 . . 107.62(11)
C11 B7 C18 . . 121.98(13)
C11 B7 B5 . . 121.08(12)
C18 B7 B5 . . 59.25(10)
C11 B7 B3 . . 123.26(12)
C18 B7 B3 . . 106.74(11)
B5 B7 B3 . . 107.43(10)
C11 B7 B2 . . 122.59(13)
C18 B7 B2 . . 59.33(10)
B5 B7 B2 . . 107.14(11)
B3 B7 B2 . . 59.91(10)
C11 B7 B6 . . 122.15(13)
C18 B7 B6 . . 106.66(11)
B5 B7 B6 . . 59.65(9)
B3 B7 B6 . . 60.07(9)
B2 B7 B6 . . 107.74(11)
B3 C10 H10A . . 109.5
B3 C10 H10B . . 109.5
H10A C10 H10B . . 109.5
B3 C10 H10C . . 109.5
H10A C10 H10C . . 109.5
H10B C10 H10C . . 109.5
B7 C11 H11A . . 109.5
B7 C11 H11B . . 109.5
H11A C11 H11B . . 109.5
B7 C11 H11C . . 109.5
H11A C11 H11C . . 109.5
H11B C11 H11C . . 109.5
B5 C12 H12A . . 109.5
B5 C12 H12B . . 109.5
H12A C12 H12B . . 109.5
B5 C12 H12C . . 109.5
H12A C12 H12C . . 109.5
H12B C12 H12C . . 109.5
B6 C13 H13A . . 109.5
B6 C13 H13B . . 109.5
H13A C13 H13B . . 109.5
B6 C13 H13C . . 109.5
H13A C13 H13C . . 109.5
H13B C13 H13C . . 109.5
B4 C14 H14A . . 109.5
B4 C14 H14B . . 109.5
H14A C14 H14B . . 109.5
B4 C14 H14C . . 109.5
H14A C14 H14C . . 109.5
H14B C14 H14C . . 109.5
B2 C15 H15A . . 109.5
B2 C15 H15B . . 109.5
H15A C15 H15B . . 109.5
B2 C15 H15C . . 109.5
H15A C15 H15C . . 109.5
H15B C15 H15C . . 109.5
C18 C16 H16A . . 109.5
C18 C16 H16B . . 109.5
H16A C16 H16B . . 109.5
C18 C16 H16C . . 109.5
H16A C16 H16C . . 109.5
H16B C16 H16C . . 109.5
B1 C17 H17A . . 109.5
B1 C17 H17B . . 109.5
H17A C17 H17B . . 109.5
B1 C17 H17C . . 109.5
H17A C17 H17C . . 109.5
H17B C17 H17C . . 109.5
C16 C18 B5 . 6_565 120.28(15)
C16 C18 B5 . . 120.28(15)
B5 C18 B5 6_565 . 60.70(13)
C16 C18 B2 . . 121.50(19)
B5 C18 B2 6_565 . 109.49(12)
B5 C18 B2 . . 109.49(12)
C16 C18 B7 . 6_565 120.61(9)
B5 C18 B7 6_565 6_565 60.65(8)
B5 C18 B7 . 6_565 109.83(13)
B2 C18 B7 . 6_565 60.86(8)
C16 C18 B7 . . 120.61(9)
B5 C18 B7 6_565 . 109.84(13)
B5 C18 B7 . . 60.65(8)
B2 C18 B7 . . 60.86(8)
B7 C18 B7 6_565 . 110.32(14)
Cl1 C19 Cl1 . 2_655 112.81(17)
Cl1 C19 H19A . . 109.0
Cl1 C19 H19A 2_655 . 109.0
Cl1 C19 H19B . . 109.0
Cl1 C19 H19B 2_655 . 109.0
H19A C19 H19B . . 107.8
Cl2 C20 Cl2 6 . 115.0(3)
Cl2 C20 H20A 6 . 108.5
Cl2 C20 H20A . . 108.5
Cl2 C20 H20B 6 . 108.5
Cl2 C20 H20B . . 108.5
H20A C20 H20B . . 107.5
Cl3 C21 Cl3 . 6 116.1(6)
Cl3 C21 H21A . . 108.3
Cl3 C21 H21A 6 . 108.3
Cl3 C21 H21B . . 108.3
Cl3 C21 H21B 6 . 108.3
H21A C21 H21B . . 107.4

loop_
_geom_bond_atom_site_label_1
_geom_bond_atom_site_label_2
_geom_bond_site_symmetry_2
_geom_bond_distance
_geom_bond_publ_flag
S1 C1 2_656 1.7290(14) ?
S1 C1 . 1.7291(14) y
C1 C2 . 1.4082(19) y
C1 C1 6 1.413(3) y
C2 C3 . 1.372(2) y
C2 H2 . 0.9500 ?
C3 C3 6 1.410(3) y
C3 H3 . 0.9500 ?
S2 C4 . 1.7371(14) y
S2 C4 6 1.7371(14) ?
S3 C9 6 1.7344(15) ?
S3 C9 . 1.7344(15) y
C4 C5 . 1.400(2) y
C4 C9 . 1.4128(19) y
C5 C6 . 1.380(2) y
C5 H5 . 0.9500 ?
C6 C7 . 1.392(2) y
C6 H6 . 0.9500 ?
C7 C8 . 1.376(2) y
C7 H7 . 0.9500 ?
C8 C9 . 1.410(2) y
C8 H8 . 0.9500 ?
B1 C17 . 1.596(3) ?
B1 B5 . 1.768(3) ?
B1 B5 6_565 1.768(3) ?
B1 B6 . 1.774(2) ?
B1 B6 6_565 1.774(2) ?
B1 B4 . 1.782(3) ?
B2 C15 . 1.606(3) ?
B2 C18 . 1.749(3) ?
B2 B3 . 1.770(2) ?
B2 B3 6_565 1.770(2) ?
B2 B7 6_565 1.776(2) ?
B2 B7 . 1.777(2) ?
B3 C10 . 1.601(2) ?
B3 B7 . 1.768(2) ?
B3 B4 . 1.772(2) ?
B3 B6 . 1.776(2) ?
B3 B3 6_565 1.788(3) ?
B4 C14 . 1.609(3) ?
B4 B3 6_565 1.772(2) ?
B4 B6 6_565 1.780(2) ?
B4 B6 . 1.780(2) ?
B5 C12 . 1.585(2) ?
B5 C18 . 1.743(2) ?
B5 B5 6_565 1.761(3) ?
B5 B6 . 1.765(2) ?
B5 B7 . 1.768(2) ?
B6 C13 . 1.601(2) ?
B6 B7 . 1.780(2) ?
B7 C11 . 1.600(2) ?
B7 C18 . 1.7580(19) ?
C10 H10A . 0.9800 ?
C10 H10B . 0.9800 ?
C10 H10C . 0.9800 ?
C11 H11A . 0.9800 ?
C11 H11B . 0.9800 ?
C11 H11C . 0.9800 ?
C12 H12A . 0.9800 ?
C12 H12B . 0.9800 ?
C12 H12C . 0.9800 ?
C13 H13A . 0.9800 ?
C13 H13B . 0.9800 ?
C13 H13C . 0.9800 ?
C14 H14A . 0.9800 ?
C14 H14B . 0.9800 ?
C14 H14C . 0.9800 ?
C15 H15A . 0.9800 ?
C15 H15B . 0.9800 ?
C15 H15C . 0.9800 ?
C16 C18 . 1.582(3) ?
C16 H16A . 0.9800 ?
C16 H16B . 0.9800 ?
C16 H16C . 0.9800 ?
C17 H17A . 0.9800 ?
C17 H17B . 0.9800 ?
C17 H17C . 0.9800 ?
C18 B5 6_565 1.743(2) ?
C18 B7 6_565 1.7579(19) ?
C19 Cl1 . 1.7532(18) ?
C19 Cl1 2_655 1.7533(18) ?
C19 H19A . 0.9900 ?
C19 H19B . 0.9900 ?
C20 Cl2 6 1.748(4) ?
C20 Cl2 . 1.748(4) ?
C20 H20A . 0.9900 ?
C20 H20B . 0.9900 ?
C21 Cl3 . 1.671(8) ?
C21 Cl3 6 1.671(8) ?
C21 H21A . 0.9900 ?
C21 H21B . 0.9900 ?
